data_7131422
loop_
_publ_author_name
'Masero, Fabio'
'Mougel, Victor'

_publ_section_title
;
 Molybdenum(IV) &#x3b2;-diketonate complexes as highly active catalysts
 for allylic substitution reactions.
;
_journal_issue 31
_journal_name_full 'Chemical communications (Cambridge, England)'
_journal_page_first 4636
_journal_page_last 4639
_journal_paper_doi 10.1039/d3cc00572k
_journal_volume 59
_journal_year 2023
_chemical_formula_moiety 'C23 H38 F3 Mo O8 S'
_chemical_formula_sum 'C23 H38 F3 Mo O8 S'
_chemical_formula_weight 627.53
_chemical_name_systematic 'molybdenum oxo bis(dipivaloylmethanate) triflate'
_space_group_crystal_system orthorhombic
_space_group_IT_number 29
_space_group_name_Hall 'P 2c -2ac'
_space_group_name_H-M_alt 'P c a 21'
_atom_sites_solution_hydrogens geom
_atom_sites_solution_primary dual
_audit_creation_date 2023-02-02
_audit_creation_method
;
Olex2 1.5
(compiled 2022.04.07 svn.rca3783a0 for OlexSys, GUI svn.r6498)
;
_audit_update_record
;
2023-02-06 deposited with the CCDC.	2023-03-14 downloaded from the CCDC.
;
_cell_angle_alpha 90
_cell_angle_beta 90
_cell_angle_gamma 90
_cell_formula_units_Z 8
_cell_length_a 19.0456(2)
_cell_length_b 17.89060(10)
_cell_length_c 17.08060(10)
_cell_measurement_reflns_used 23400
_cell_measurement_temperature 100.00(10)
_cell_measurement_theta_max 79.7560
_cell_measurement_theta_min 2.4690
_cell_volume 5820.00(8)
_computing_cell_refinement 'CrysAlisPro 1.171.40.67a (Rigaku OD, 2019)'
_computing_data_collection 'CrysAlisPro 1.171.40.67a (Rigaku OD, 2019)'
_computing_data_reduction 'CrysAlisPro 1.171.40.67a (Rigaku OD, 2019)'
_computing_molecular_graphics 'Olex2 1.5 (Dolomanov et al., 2009)'
_computing_publication_material 'Olex2 1.5 (Dolomanov et al., 2009)'
_computing_structure_refinement 'SHELXL 2019/3 (Sheldrick, 2015)'
_computing_structure_solution 'SHELXT 2018/2 (Sheldrick, 2018)'
_diffrn_ambient_temperature 100.15
_diffrn_detector 'Image Plate'
_diffrn_detector_area_resol_mean 10.0000
_diffrn_detector_type 'Rigaku IP'
_diffrn_measured_fraction_theta_full 1.000
_diffrn_measured_fraction_theta_max 0.982
_diffrn_measurement_details
;
List of Runs (angles in degrees, time in seconds):

  # Type    Start    End  Width  t~exp~   \w     \q     \k     \f   Frames
#--------------------------------------------------------------------------
  1  \w    104.00 178.00   0.50    0.78    --  111.50  30.00   0.00  148
  2  \w    127.00 174.00   0.50    0.78    --  111.50  30.00 -60.00   94
  3  \w     99.00 170.00   0.50    0.78    --  111.50  61.00  30.00  142
  4  \w    124.00 178.00   0.50    0.78    --  111.50  15.00 120.00  108
  5  \w     42.00  85.00   0.50    0.78    --  111.50-125.00 120.00   86
  6  \w     41.00  69.00   0.50    0.78    --  111.50 -61.00 150.00   56
  7  \w     38.00  64.00   0.50    0.20    --   49.56-130.00  17.00   52
  8  \w     48.00 111.00   0.50    0.78    --  111.50-125.00-180.00  126
  9  \w     49.00  95.00   0.50    0.78    --  111.50 -77.00 -90.00   92
 10  \w     41.00  66.00   0.50    0.78    --  111.50 -61.00 -60.00   50
 11  \w     42.00  67.00   0.50    0.78    --  111.50 -59.00  74.00   50
 12  \w    -26.00  23.00   0.50    0.20    --  -49.56  19.00-150.00   98
 13  \w    -49.00 -23.00   0.50    0.78    --  -90.00  61.00  30.00   52
 14  \w    -27.00  11.00   0.50    0.20    --  -49.56  19.00 120.00   76
 15  \w   -130.00-104.00   0.50    0.78    --  -90.00 -59.00  74.00   52
 16  \w   -117.00 -73.00   0.50    0.20    --  -49.56-125.00  30.00   88
 17  \w   -140.00-115.00   0.50    0.78    --  -90.00-130.00  17.00   50
 18  \w   -116.00 -73.00   0.50    0.20    --  -49.56-125.00-150.00   86
;
_diffrn_measurement_device 'four-circle diffractometer'
_diffrn_measurement_device_type 'Rigaku R-AXIS SPIDER IP'
_diffrn_measurement_method '\w scans'
_diffrn_radiation_monochromator graphite
_diffrn_radiation_probe x-ray
_diffrn_radiation_type CuK\a
_diffrn_radiation_wavelength 1.54184
_diffrn_reflns_av_R_equivalents 0.0388
_diffrn_reflns_av_unetI/netI 0.0413
_diffrn_reflns_Laue_measured_fraction_full 1.000
_diffrn_reflns_Laue_measured_fraction_max 0.982
_diffrn_reflns_limit_h_max 23
_diffrn_reflns_limit_h_min -24
_diffrn_reflns_limit_k_max 22
_diffrn_reflns_limit_k_min -21
_diffrn_reflns_limit_l_max 18
_diffrn_reflns_limit_l_min -21
_diffrn_reflns_number 31035
_diffrn_reflns_point_group_measured_fraction_full 0.847
_diffrn_reflns_point_group_measured_fraction_max 0.810
_diffrn_reflns_theta_full 67.684
_diffrn_reflns_theta_max 80.158
_diffrn_reflns_theta_min 2.470
_diffrn_source 'sealed X-ray tube'
_diffrn_source_target Mo
_exptl_absorpt_coefficient_mu 4.892
_exptl_absorpt_correction_T_max 1.00000
_exptl_absorpt_correction_T_min 0.84614
_exptl_absorpt_correction_type multi-scan
_exptl_absorpt_process_details
;
CrysAlisPro 1.171.40.67a (Rigaku Oxford Diffraction, 2019)
Empirical absorption correction using spherical harmonics,
 implemented in SCALE3 ABSPACK scaling algorithm.
;
_exptl_crystal_colour 'clear green'
_exptl_crystal_colour_lustre clear
_exptl_crystal_colour_primary green
_exptl_crystal_density_diffrn 1.432
_exptl_crystal_description block
_exptl_crystal_F_000 2600
_exptl_crystal_recrystallization_method 'from acetonitrile at -35 degree celsius'
_exptl_crystal_size_max 0.162
_exptl_crystal_size_mid 0.096
_exptl_crystal_size_min 0.056
_refine_diff_density_max 0.486
_refine_diff_density_min -0.588
_refine_diff_density_rms 0.068
_refine_ls_abs_structure_details
;
 Refined as an inversion twin.
;
_refine_ls_abs_structure_Flack 0.464(9)
_refine_ls_extinction_method none
_refine_ls_goodness_of_fit_ref 1.070
_refine_ls_hydrogen_treatment constr
_refine_ls_matrix_type full
_refine_ls_number_parameters 766
_refine_ls_number_reflns 10297
_refine_ls_number_restraints 337
_refine_ls_restrained_S_all 1.120
_refine_ls_R_factor_all 0.0314
_refine_ls_R_factor_gt 0.0304
_refine_ls_shift/su_max 0.001
_refine_ls_shift/su_mean 0.000
_refine_ls_structure_factor_coef Fsqd
_refine_ls_weighting_details 'w=1/[\s^2^(Fo^2^)+(0.0386P)^2^+3.4084P] where P=(Fo^2^+2Fc^2^)/3'
_refine_ls_weighting_scheme calc
_refine_ls_wR_factor_gt 0.0780
_refine_ls_wR_factor_ref 0.0785
_reflns_Friedel_coverage 0.593
_reflns_Friedel_fraction_full 0.682
_reflns_Friedel_fraction_max 0.625
_reflns_number_gt 10006
_reflns_number_total 10297
_reflns_threshold_expression 'I > 2\s(I)'
_cod_data_source_file d3cc00572k2.cif
_cod_data_source_block fma_681_2_old
_cod_depositor_comments 'Adding full bibliography for 7131417--7131422.cif.'
_cod_database_code 7131422
_shelx_shelxl_version_number 2019/3
_shelx_space_group_comment
;
The symmetry employed for this shelxl refinement is uniquely defined
by the following loop, which should always be used as a source of
symmetry information in preference to the above space-group names.
They are only intended as comments.
;
_shelx_estimated_absorpt_t_max 0.771
_shelx_estimated_absorpt_t_min 0.505
_olex2_refinement_description
;
1. Twinned data refinement
 Scales: 0.536(9)
 0.464(9)
2. Fixed Uiso
 At 1.2 times of:
  All C(H) groups
 At 1.5 times of:
  All C(H,H,H) groups
3. Restrained distances
 S003-O8BB \\sim S003-O8BA \\sim S003-O7BB \\sim S003-O7BA
 with sigma of 0.02
 F1AB-C23A \\sim F1AA-C23A \\sim F3AB-C23A \\sim F3AA-C23A \\sim F2AB-C23A
\\sim F2AA-C23A
 with sigma of 0.02
 S004-O8AA \\sim S004-O8AB \\sim S004-O7AA \\sim S004-O7AB
 with sigma of 0.02
 F2BA-C23B \\sim F2BB-C23B \\sim F1BB-C23B \\sim F3BA-C23B \\sim F1BA-C23B
\\sim F3BB-C23B
 with sigma of 0.02
4. Rigid bond restraints
 S003, C23B, F1BB, F2BB, F3BB, O7BB, O8BB, F1BA, F2BA, F3BA, O7BA, O8BA
 with sigma for 1-2 distances of 0.005 and sigma for 1-3 distances of 0.005
 S004, C23A, F1AB, F2AB, F3AB, O7AB, O8AB, F1AA, F2AA, F3AA, O7AA, O8AA
 with sigma for 1-2 distances of 0.005 and sigma for 1-3 distances of 0.005
5. Uiso/Uaniso restraints and constraints
Uanis(O7BA) \\sim Ueq: with sigma of 0.002 and sigma for terminal atoms of 0.004
Uanis(O8BB) \\sim Ueq: with sigma of 0.002 and sigma for terminal atoms of 0.004
Uanis(O8AA) \\sim Ueq, Uanis(O8AB) \\sim Ueq, Uanis(O7AA) \\sim Ueq,
Uanis(O7AB) \\sim Ueq: with sigma of 0.002 and sigma for terminal atoms of 0.004
Uanis(F1AA) \\sim Ueq, Uanis(F1AB) \\sim Ueq, Uanis(F2AA) \\sim Ueq,
Uanis(F2AB) \\sim Ueq, Uanis(F3AA) \\sim Ueq, Uanis(F3AB) \\sim Ueq: with sigma
of 0.01 and sigma for terminal atoms of 0.02
6. Rigid body (RIGU) restrains
 S004, C23A, F1AB, F2AB, F3AB, O7AB, O8AB, F1AA, F2AA, F3AA, O7AA, O8AA
 with sigma for 1-2 distances of 0.004 and sigma for 1-3 distances of 0.004
 S003, C23B, F1BB, F2BB, F3BB, O7BB, O8BB, F1BA, F2BA, F3BA, O7BA, O8BA
 with sigma for 1-2 distances of 0.004 and sigma for 1-3 distances of 0.004
7. Others
 Sof(F1BB)=Sof(F2BB)=Sof(F3BB)=Sof(O7BB)=Sof(O8BB)=1-FVAR(1)
 Sof(F1BA)=Sof(F2BA)=Sof(F3BA)=Sof(O7BA)=Sof(O8BA)=FVAR(1)
 Sof(F1AB)=Sof(F2AB)=Sof(F3AB)=Sof(O7AB)=Sof(O8AB)=1-FVAR(2)
 Sof(F1AA)=Sof(F2AA)=Sof(F3AA)=Sof(O7AA)=Sof(O8AA)=FVAR(2)
8.a Aromatic/amide H refined with riding coordinates:
 C4A(H4A), C15A(H15A), C4B(H4B), C15B(H15B)
8.b Idealised Me refined as rotating group:
 C1A(H1AA,H1AB,H1AC), C7A(H7AA,H7AB,H7AC), C8A(H8AA,H8AB,H8AC), C9A(H9AA,H9AB,
 H9AC), C10A(H10A,H10B,H10C), C11A(H11A,H11B,H11C), C12A(H12A,H12B,H12C),
 C18A(H18A,H18B,H18C), C19A(H19A,H19B,H19C), C20A(H20A,H20B,H20C), C21A(H21A,
 H21B,H21C), C22A(H22A,H22B,H22C), C1B(H1BA,H1BB,H1BC), C7B(H7BA,H7BB,H7BC),
 C8B(H8BA,H8BB,H8BC), C9B(H9BA,H9BB,H9BC), C10B(H10D,H10E,H10F), C11B(H11D,H11E,
 H11F), C12B(H12D,H12E,H12F), C18B(H18D,H18E,H18F), C19B(H19D,H19E,H19F),
 C20B(H20D,H20E,H20F), C21B(H21D,H21E,H21F), C22B(H22D,H22E,H22F)
;
_olex2_date_sample_data_collection 2022-05-30
_olex2_date_sample_submission 2022-05-30
_olex2_submission_original_sample_id FMA_681
_olex2_submission_special_instructions 'No special instructions were received'
_oxdiff_exptl_absorpt_empirical_details
;
Empirical correction (ABSPACK) includes:
- Absorption correction using spherical harmonics
- Frame scaling
;

loop_
_space_group_symop_operation_xyz
'x, y, z'
'-x, -y, z+1/2'
'x+1/2, -y, z'
'-x+1/2, y, z+1/2'

loop_
_atom_site_label
_atom_site_type_symbol
_atom_site_fract_x
_atom_site_fract_y
_atom_site_fract_z
_atom_site_U_iso_or_equiv
_atom_site_adp_type
_atom_site_occupancy
_atom_site_site_symmetry_order
_atom_site_calc_flag
_atom_site_refinement_flags_posn
_atom_site_refinement_flags_adp
_atom_site_refinement_flags_occupancy
_atom_site_disorder_assembly
_atom_site_disorder_group
Mo1A Mo 0.55529(2) 0.79132(2) 0.37145(2) 0.01624(8) Uani 1 1 d . . . . .
S004 S 0.62597(8) 0.97477(6) 0.40832(9) 0.0378(3) Uani 1 1 d D U . . .
O1A O 0.51731(19) 0.71214(18) 0.3441(2) 0.0293(7) Uani 1 1 d . . . . .
O2A O 0.54765(15) 0.77738(17) 0.48900(19) 0.0206(6) Uani 1 1 d . . . . .
O3A O 0.65528(14) 0.75629(15) 0.38286(18) 0.0193(6) Uani 1 1 d . . . . .
O4A O 0.47157(14) 0.85980(15) 0.36361(19) 0.0198(6) Uani 1 1 d . . . . .
O5A O 0.58474(16) 0.83354(18) 0.26806(19) 0.0223(6) Uani 1 1 d . . . . .
O6A O 0.60505(18) 0.89753(16) 0.4174(2) 0.0258(7) Uani 1 1 d . . . . .
C1A C 0.6313(4) 0.7743(6) 0.6834(4) 0.072(3) Uani 1 1 d . . . . .
H1AA H 0.660869 0.729498 0.681609 0.108 Uiso 1 1 calc R U . . .
H1AB H 0.611897 0.780178 0.736186 0.108 Uiso 1 1 calc R U . . .
H1AC H 0.659650 0.818277 0.670226 0.108 Uiso 1 1 calc R U . . .
C2A C 0.5716(3) 0.7665(3) 0.6247(3) 0.0327(11) Uani 1 1 d . . . . .
C3A C 0.5972(2) 0.7680(2) 0.5399(3) 0.0205(8) Uani 1 1 d . . . . .
C4A C 0.6676(2) 0.7578(3) 0.5208(3) 0.0226(9) Uani 1 1 d . . . . .
H4A H 0.700479 0.755155 0.562517 0.027 Uiso 1 1 calc R U . . .
C5A C 0.6933(2) 0.7513(2) 0.4446(3) 0.0180(8) Uani 1 1 d . . . . .
C6A C 0.7715(2) 0.7396(2) 0.4272(3) 0.0208(8) Uani 1 1 d . . . . .
C7A C 0.8114(2) 0.7079(3) 0.4972(3) 0.0260(9) Uani 1 1 d . . . . .
H7AA H 0.807264 0.742331 0.541608 0.039 Uiso 1 1 calc R U . . .
H7AB H 0.861009 0.701830 0.483406 0.039 Uiso 1 1 calc R U . . .
H7AC H 0.791517 0.659298 0.511505 0.039 Uiso 1 1 calc R U . . .
C8A C 0.5195(3) 0.8304(3) 0.6374(3) 0.0334(11) Uani 1 1 d . . . . .
H8AA H 0.542662 0.878264 0.626799 0.050 Uiso 1 1 calc R U . . .
H8AB H 0.502786 0.829657 0.691678 0.050 Uiso 1 1 calc R U . . .
H8AC H 0.479489 0.824314 0.601832 0.050 Uiso 1 1 calc R U . . .
C9A C 0.5332(4) 0.6910(4) 0.6351(5) 0.056(2) Uani 1 1 d . . . . .
H9AA H 0.496131 0.686543 0.595627 0.084 Uiso 1 1 calc R U . . .
H9AB H 0.512377 0.688683 0.687525 0.084 Uiso 1 1 calc R U . . .
H9AC H 0.566803 0.649953 0.628790 0.084 Uiso 1 1 calc R U . . .
C10A C 0.7995(3) 0.8177(3) 0.4053(3) 0.0301(10) Uani 1 1 d . . . . .
H10A H 0.773071 0.837160 0.360526 0.045 Uiso 1 1 calc R U . . .
H10B H 0.849350 0.814005 0.391444 0.045 Uiso 1 1 calc R U . . .
H10C H 0.794022 0.851505 0.450007 0.045 Uiso 1 1 calc R U . . .
C11A C 0.7792(2) 0.6872(3) 0.3567(3) 0.0286(10) Uani 1 1 d . . . . .
H11A H 0.758141 0.638608 0.369116 0.043 Uiso 1 1 calc R U . . .
H11B H 0.829083 0.680429 0.344575 0.043 Uiso 1 1 calc R U . . .
H11C H 0.755238 0.708928 0.311297 0.043 Uiso 1 1 calc R U . . .
C12A C 0.3790(3) 1.0215(3) 0.2770(3) 0.0364(12) Uani 1 1 d . . . . .
H12A H 0.417556 1.056687 0.286042 0.055 Uiso 1 1 calc R U . . .
H12B H 0.334249 1.045617 0.289952 0.055 Uiso 1 1 calc R U . . .
H12C H 0.378654 1.006384 0.221848 0.055 Uiso 1 1 calc R U . . .
C13A C 0.3890(2) 0.9523(2) 0.3289(3) 0.0219(9) Uani 1 1 d . . . . .
C14A C 0.4590(2) 0.9131(2) 0.3144(3) 0.0182(8) Uani 1 1 d . . . . .
C15A C 0.5028(2) 0.9316(2) 0.2524(3) 0.0226(8) Uani 1 1 d . . . . .
H15A H 0.491234 0.974516 0.222312 0.027 Uiso 1 1 calc R U . . .
C16A C 0.5628(2) 0.8915(2) 0.2310(3) 0.0209(8) Uani 1 1 d . . . . .
C17A C 0.6052(2) 0.9113(3) 0.1579(3) 0.0288(10) Uani 1 1 d . . . . .
C18A C 0.6045(4) 0.9947(3) 0.1422(4) 0.0519(17) Uani 1 1 d . . . . .
H18A H 0.634743 1.005857 0.097291 0.078 Uiso 1 1 calc R U . . .
H18B H 0.621952 1.021341 0.188461 0.078 Uiso 1 1 calc R U . . .
H18C H 0.556430 1.010848 0.130843 0.078 Uiso 1 1 calc R U . . .
C19A C 0.3318(2) 0.8950(3) 0.3118(3) 0.0344(11) Uani 1 1 d . . . . .
H19A H 0.335257 0.878859 0.257106 0.052 Uiso 1 1 calc R U . . .
H19B H 0.285667 0.917638 0.320910 0.052 Uiso 1 1 calc R U . . .
H19C H 0.337753 0.851786 0.346361 0.052 Uiso 1 1 calc R U . . .
C20A C 0.3865(3) 0.9769(3) 0.4157(3) 0.0293(10) Uani 1 1 d . . . . .
H20A H 0.393245 0.933164 0.449427 0.044 Uiso 1 1 calc R U . . .
H20B H 0.340795 0.999658 0.426903 0.044 Uiso 1 1 calc R U . . .
H20C H 0.423826 1.013337 0.425682 0.044 Uiso 1 1 calc R U . . .
C21A C 0.5708(3) 0.8696(4) 0.0899(3) 0.0390(13) Uani 1 1 d . . . . .
H21A H 0.568566 0.816083 0.102052 0.059 Uiso 1 1 calc R U . . .
H21B H 0.598525 0.877060 0.042191 0.059 Uiso 1 1 calc R U . . .
H21C H 0.523156 0.888806 0.081744 0.059 Uiso 1 1 calc R U . . .
C22A C 0.6810(3) 0.8831(4) 0.1687(4) 0.0514(17) Uani 1 1 d . . . . .
H22A H 0.680301 0.829636 0.181392 0.077 Uiso 1 1 calc R U . . .
H22B H 0.703473 0.910682 0.211468 0.077 Uiso 1 1 calc R U . . .
H22C H 0.707451 0.890900 0.120202 0.077 Uiso 1 1 calc R U . . .
C23A C 0.6561(4) 0.9983(3) 0.5043(4) 0.0468(12) Uani 1 1 d D U . . .
F1AB F 0.5915(11) 1.0065(12) 0.5426(14) 0.086(5) Uani 0.367(18) 1 d D U P A 2
F2AB F 0.687(2) 1.0639(13) 0.501(3) 0.067(6) Uani 0.367(18) 1 d D U P A 2
F3AB F 0.6824(17) 0.9497(10) 0.5507(15) 0.099(6) Uani 0.367(18) 1 d D U P A 2
O7AB O 0.7020(8) 0.9694(10) 0.3788(15) 0.070(4) Uani 0.367(18) 1 d D U P A 2
O8AB O 0.5873(9) 1.0282(7) 0.3714(11) 0.049(3) Uani 0.367(18) 1 d D U P A 2
Mo1B Mo 0.57980(2) 0.30698(2) 0.64912(2) 0.01756(8) Uani 1 1 d . . . . .
S003 S 0.66302(6) 0.47369(7) 0.57691(9) 0.0339(3) Uani 1 1 d D U . . .
O1B O 0.55404(18) 0.22794(19) 0.6914(2) 0.0303(7) Uani 1 1 d . . . . .
O2B O 0.56350(17) 0.27866(19) 0.53572(19) 0.0236(6) Uani 1 1 d . . . . .
O3B O 0.68126(16) 0.27953(19) 0.63220(18) 0.0238(7) Uani 1 1 d . . . . .
O4B O 0.48874(14) 0.36368(15) 0.6537(2) 0.0205(6) Uani 1 1 d . . . . .
O5B O 0.60864(16) 0.36563(16) 0.74389(18) 0.0205(6) Uani 1 1 d . . . . .
O6B O 0.61227(17) 0.41328(19) 0.5884(2) 0.0297(7) Uani 1 1 d . . . . .
C1B C 0.5549(6) 0.3274(4) 0.3759(5) 0.083(3) Uani 1 1 d . . . . .
H1BA H 0.522288 0.348378 0.414373 0.124 Uiso 1 1 calc R U . . .
H1BB H 0.531751 0.324424 0.324721 0.124 Uiso 1 1 calc R U . . .
H1BC H 0.596437 0.359533 0.371876 0.124 Uiso 1 1 calc R U . . .
C2B C 0.5771(3) 0.2496(3) 0.4016(3) 0.0258(9) Uani 1 1 d . . . . .
C3B C 0.6087(3) 0.2586(2) 0.4835(2) 0.0207(8) Uani 1 1 d . . . . .
C4B C 0.6795(2) 0.2470(3) 0.4980(3) 0.0230(9) Uani 1 1 d . . . . .
H4B H 0.707929 0.231535 0.455267 0.028 Uiso 1 1 calc R U . . .
C5B C 0.7124(2) 0.2561(2) 0.5702(3) 0.0191(8) Uani 1 1 d . . . . .
C6B C 0.7895(2) 0.2363(2) 0.5844(3) 0.0215(8) Uani 1 1 d . . . . .
C7B C 0.8270(3) 0.2120(3) 0.5100(3) 0.0320(11) Uani 1 1 d . . . . .
H7BA H 0.820919 0.250308 0.469618 0.048 Uiso 1 1 calc R U . . .
H7BB H 0.806995 0.164641 0.491666 0.048 Uiso 1 1 calc R U . . .
H7BC H 0.877093 0.205295 0.520922 0.048 Uiso 1 1 calc R U . . .
C8B C 0.5122(3) 0.1994(3) 0.4078(3) 0.0356(12) Uani 1 1 d . . . . .
H8BA H 0.525939 0.150500 0.428610 0.053 Uiso 1 1 calc R U . . .
H8BB H 0.491318 0.193022 0.355778 0.053 Uiso 1 1 calc R U . . .
H8BC H 0.477861 0.222577 0.442927 0.053 Uiso 1 1 calc R U . . .
C9B C 0.6273(3) 0.2144(4) 0.3429(3) 0.0453(15) Uani 1 1 d . . . . .
H9BA H 0.669942 0.244828 0.339274 0.068 Uiso 1 1 calc R U . . .
H9BB H 0.604615 0.211963 0.291447 0.068 Uiso 1 1 calc R U . . .
H9BC H 0.639536 0.163863 0.360178 0.068 Uiso 1 1 calc R U . . .
C10B C 0.8254(3) 0.3050(3) 0.6206(3) 0.0290(10) Uani 1 1 d . . . . .
H10D H 0.823927 0.346594 0.583315 0.044 Uiso 1 1 calc R U . . .
H10E H 0.874383 0.292936 0.632858 0.044 Uiso 1 1 calc R U . . .
H10F H 0.800807 0.319278 0.668727 0.044 Uiso 1 1 calc R U . . .
C11B C 0.7903(2) 0.1717(2) 0.6440(4) 0.0282(9) Uani 1 1 d . . . . .
H11D H 0.839004 0.158044 0.655946 0.042 Uiso 1 1 calc R U . . .
H11E H 0.765879 0.128371 0.621830 0.042 Uiso 1 1 calc R U . . .
H11F H 0.766605 0.187458 0.692169 0.042 Uiso 1 1 calc R U . . .
C12B C 0.3958(3) 0.4686(3) 0.5905(3) 0.0290(10) Uani 1 1 d . . . . .
H12D H 0.427572 0.510258 0.579055 0.044 Uiso 1 1 calc R U . . .
H12E H 0.347716 0.482565 0.576172 0.044 Uiso 1 1 calc R U . . .
H12F H 0.410118 0.424611 0.560296 0.044 Uiso 1 1 calc R U . . .
C13B C 0.3988(2) 0.4504(2) 0.6782(3) 0.0215(8) Uani 1 1 d . . . . .
C14B C 0.4717(2) 0.4205(2) 0.6958(2) 0.0188(8) Uani 1 1 d . . . . .
C15B C 0.5149(2) 0.4517(2) 0.7536(3) 0.0217(8) Uani 1 1 d . . . . .
H15B H 0.498955 0.495823 0.778949 0.026 Uiso 1 1 calc R U . . .
C16B C 0.5796(2) 0.4226(2) 0.7764(3) 0.0195(8) Uani 1 1 d . . . . .
C17B C 0.6213(2) 0.4541(3) 0.8455(3) 0.0244(9) Uani 1 1 d . . . . .
C18B C 0.6983(3) 0.4649(4) 0.8192(4) 0.0437(15) Uani 1 1 d . . . . .
H18D H 0.700203 0.501697 0.776706 0.066 Uiso 1 1 calc R U . . .
H18E H 0.717275 0.417145 0.800641 0.066 Uiso 1 1 calc R U . . .
H18F H 0.726370 0.482764 0.863504 0.066 Uiso 1 1 calc R U . . .
C19B C 0.3791(3) 0.5207(3) 0.7242(3) 0.0305(10) Uani 1 1 d . . . . .
H19D H 0.377947 0.509022 0.780290 0.046 Uiso 1 1 calc R U . . .
H19E H 0.332731 0.538186 0.707467 0.046 Uiso 1 1 calc R U . . .
H19F H 0.414020 0.559815 0.714487 0.046 Uiso 1 1 calc R U . . .
C20B C 0.3465(2) 0.3874(3) 0.6970(3) 0.0296(10) Uani 1 1 d . . . . .
H20D H 0.358325 0.342953 0.666240 0.044 Uiso 1 1 calc R U . . .
H20E H 0.298820 0.403796 0.683980 0.044 Uiso 1 1 calc R U . . .
H20F H 0.349043 0.375379 0.752945 0.044 Uiso 1 1 calc R U . . .
C21B C 0.5925(3) 0.5288(3) 0.8743(4) 0.0316(10) Uani 1 1 d . . . . .
H21D H 0.590780 0.564282 0.830655 0.047 Uiso 1 1 calc R U . . .
H21E H 0.623158 0.548524 0.915523 0.047 Uiso 1 1 calc R U . . .
H21F H 0.545099 0.521595 0.895344 0.047 Uiso 1 1 calc R U . . .
C22B C 0.6170(4) 0.3969(3) 0.9103(3) 0.0447(15) Uani 1 1 d . . . . .
H22D H 0.642441 0.415378 0.956276 0.067 Uiso 1 1 calc R U . . .
H22E H 0.638026 0.349894 0.892639 0.067 Uiso 1 1 calc R U . . .
H22F H 0.567671 0.388467 0.924134 0.067 Uiso 1 1 calc R U . . .
C23B C 0.6252(3) 0.5224(3) 0.4937(4) 0.0427(11) Uani 1 1 d D U . . .
F1BB F 0.6444(13) 0.4718(10) 0.4352(9) 0.091(5) Uani 0.45(2) 1 d D U P B 2
F2BB F 0.6583(16) 0.5852(15) 0.475(2) 0.077(6) Uani 0.45(2) 1 d D U P B 2
F3BB F 0.5610(8) 0.5378(16) 0.4941(13) 0.082(5) Uani 0.45(2) 1 d D U P B 2
O7BB O 0.6446(11) 0.5295(7) 0.6394(7) 0.048(3) Uani 0.45(2) 1 d D U P B 2
O8BB O 0.7309(6) 0.4521(8) 0.5744(13) 0.053(3) Uani 0.45(2) 1 d D U P B 2
F1AA F 0.6147(8) 0.9808(10) 0.5616(6) 0.096(4) Uani 0.633(18) 1 d D U P A 1
F1BA F 0.6051(10) 0.4840(6) 0.4337(6) 0.070(4) Uani 0.55(2) 1 d D U P B 1
F2AA F 0.6717(13) 1.0697(8) 0.5157(15) 0.081(5) Uani 0.633(18) 1 d D U P A 1
F2BA F 0.6698(14) 0.5765(12) 0.4741(16) 0.075(5) Uani 0.55(2) 1 d D U P B 1
F3AA F 0.7150(5) 0.9577(5) 0.5175(7) 0.065(3) Uani 0.633(18) 1 d D U P A 1
F3BA F 0.5638(7) 0.5526(11) 0.5214(10) 0.069(4) Uani 0.55(2) 1 d D U P B 1
O7AA O 0.6787(6) 0.9898(6) 0.3540(5) 0.060(2) Uani 0.633(18) 1 d D U P A 1
O7BA O 0.6742(9) 0.5270(8) 0.6338(9) 0.063(3) Uani 0.55(2) 1 d D U P B 1
O8AA O 0.5622(5) 1.0220(4) 0.4047(7) 0.051(2) Uani 0.633(18) 1 d D U P A 1
O8BA O 0.7257(6) 0.4460(7) 0.5339(10) 0.057(3) Uani 0.55(2) 1 d D U P B 1

loop_
_atom_site_aniso_label
_atom_site_aniso_U_11
_atom_site_aniso_U_22
_atom_site_aniso_U_33
_atom_site_aniso_U_23
_atom_site_aniso_U_13
_atom_site_aniso_U_12
Mo1A 0.01494(14) 0.01664(13) 0.01714(14) 0.00066(12) -0.00233(13) 0.00081(11)
S004 0.0526(8) 0.0192(5) 0.0418(7) 0.0040(5) -0.0139(6) -0.0095(5)
O1A 0.0309(17) 0.0260(15) 0.0311(17) -0.0006(13) -0.0091(14) 0.0037(13)
O2A 0.0148(14) 0.0259(15) 0.0210(15) 0.0019(12) -0.0017(12) 0.0002(11)
O3A 0.0174(13) 0.0219(13) 0.0186(15) 0.0009(11) -0.0009(12) 0.0056(10)
O4A 0.0159(12) 0.0231(13) 0.0203(14) 0.0042(12) -0.0009(12) 0.0026(10)
O5A 0.0203(14) 0.0279(15) 0.0187(14) 0.0017(12) 0.0011(12) 0.0035(12)
O6A 0.0299(15) 0.0154(14) 0.0321(17) -0.0042(12) -0.0045(14) -0.0055(12)
C1A 0.036(3) 0.164(9) 0.016(3) 0.001(4) 0.000(3) 0.036(4)
C2A 0.025(2) 0.053(3) 0.020(2) 0.007(2) 0.0044(19) 0.012(2)
C3A 0.0209(19) 0.025(2) 0.0158(19) 0.0038(16) -0.0010(17) 0.0027(16)
C4A 0.019(2) 0.029(2) 0.019(2) -0.0004(17) -0.0018(17) 0.0014(17)
C5A 0.0161(17) 0.0160(17) 0.022(2) 0.0021(14) -0.0016(16) 0.0004(15)
C6A 0.0156(18) 0.0228(19) 0.024(2) 0.0036(17) 0.0004(17) -0.0007(15)
C7A 0.0137(19) 0.034(2) 0.030(2) 0.0055(19) -0.0034(19) 0.0043(17)
C8A 0.025(2) 0.050(3) 0.025(3) -0.007(2) 0.003(2) 0.005(2)
C9A 0.064(4) 0.049(3) 0.054(4) 0.019(3) 0.039(4) 0.013(3)
C10A 0.022(2) 0.025(2) 0.043(3) 0.006(2) -0.001(2) -0.0040(18)
C11A 0.021(2) 0.033(2) 0.032(3) -0.0025(19) 0.0051(19) 0.0058(17)
C12A 0.042(3) 0.039(3) 0.028(3) 0.012(2) 0.006(2) 0.022(2)
C13A 0.022(2) 0.023(2) 0.021(2) 0.0022(16) 0.0023(17) 0.0077(17)
C14A 0.0164(17) 0.0191(18) 0.0190(19) -0.0003(15) -0.0045(16) 0.0017(15)
C15A 0.0204(19) 0.0219(19) 0.026(2) 0.0025(17) 0.0016(18) 0.0005(16)
C16A 0.0217(19) 0.024(2) 0.017(2) 0.0067(16) -0.0001(17) -0.0042(17)
C17A 0.026(2) 0.035(2) 0.025(2) 0.005(2) 0.008(2) -0.0022(18)
C18A 0.079(4) 0.031(3) 0.046(3) 0.008(3) 0.033(4) -0.013(3)
C19A 0.018(2) 0.046(3) 0.040(3) -0.006(2) -0.002(2) 0.002(2)
C20A 0.034(2) 0.025(2) 0.029(2) -0.0012(19) 0.002(2) 0.005(2)
C21A 0.041(3) 0.052(3) 0.024(2) -0.001(2) 0.009(2) -0.003(3)
C22A 0.026(2) 0.080(5) 0.049(4) 0.016(3) 0.011(2) -0.002(3)
C23A 0.070(3) 0.026(2) 0.045(2) -0.006(2) -0.021(2) -0.009(2)
F1AB 0.126(9) 0.065(10) 0.067(9) -0.028(8) 0.027(9) -0.006(7)
F2AB 0.091(12) 0.033(6) 0.077(12) -0.013(6) -0.032(8) -0.020(8)
F3AB 0.140(14) 0.061(7) 0.094(11) 0.018(8) -0.085(11) -0.011(9)
O7AB 0.063(4) 0.070(6) 0.077(5) 0.005(5) 0.008(4) -0.003(4)
O8AB 0.065(5) 0.038(4) 0.044(5) 0.003(4) -0.012(4) 0.003(4)
Mo1B 0.01631(14) 0.01952(14) 0.01684(14) -0.00468(13) -0.00143(13) 0.00259(11)
S003 0.0246(5) 0.0254(5) 0.0519(8) 0.0019(5) -0.0109(5) -0.0041(4)
O1B 0.0300(17) 0.0268(16) 0.0341(19) -0.0024(14) 0.0043(15) 0.0021(14)
O2B 0.0201(14) 0.0330(16) 0.0176(15) -0.0082(13) -0.0032(12) 0.0035(13)
O3B 0.0169(13) 0.0359(16) 0.0187(16) -0.0080(12) -0.0016(12) 0.0090(12)
O4B 0.0168(12) 0.0227(13) 0.0219(14) -0.0074(13) -0.0027(13) 0.0035(10)
O5B 0.0217(14) 0.0217(14) 0.0181(14) -0.0062(11) -0.0045(12) 0.0029(12)
O6B 0.0251(15) 0.0325(17) 0.0314(17) 0.0116(14) -0.0040(14) -0.0083(14)
C1B 0.171(9) 0.032(3) 0.046(4) 0.006(3) -0.057(5) 0.008(4)
C2B 0.033(2) 0.027(2) 0.017(2) -0.0011(17) -0.0096(19) -0.0031(18)
C3B 0.030(2) 0.0158(18) 0.0160(19) -0.0016(15) -0.0017(17) 0.0002(16)
C4B 0.024(2) 0.028(2) 0.017(2) -0.0015(16) 0.0018(17) -0.0020(17)
C5B 0.0191(19) 0.0180(18) 0.020(2) -0.0014(15) -0.0001(16) 0.0030(15)
C6B 0.0172(18) 0.0214(19) 0.026(2) -0.0015(16) 0.0025(17) 0.0031(16)
C7B 0.022(2) 0.038(3) 0.036(3) -0.009(2) 0.002(2) 0.0044(19)
C8B 0.029(2) 0.049(3) 0.029(3) -0.014(2) -0.002(2) -0.006(2)
C9B 0.035(3) 0.081(4) 0.020(2) -0.011(3) 0.001(2) -0.017(3)
C10B 0.023(2) 0.025(2) 0.039(3) -0.0045(19) -0.004(2) -0.0022(18)
C11B 0.0212(19) 0.026(2) 0.038(2) 0.007(2) -0.004(2) 0.0033(16)
C12B 0.027(2) 0.036(2) 0.024(2) 0.0052(19) -0.002(2) 0.004(2)
C13B 0.0186(19) 0.024(2) 0.022(2) 0.0002(16) 0.0028(17) 0.0008(17)
C14B 0.0195(19) 0.0201(18) 0.0169(19) -0.0006(15) 0.0038(16) 0.0029(16)
C15B 0.0192(19) 0.025(2) 0.021(2) -0.0038(16) -0.0034(16) 0.0011(16)
C16B 0.0217(19) 0.0201(19) 0.0166(19) -0.0060(15) 0.0023(16) -0.0009(16)
C17B 0.024(2) 0.031(2) 0.0183(19) -0.0078(17) -0.0013(17) -0.0009(18)
C18B 0.024(2) 0.066(4) 0.041(3) -0.026(3) -0.002(2) -0.003(2)
C19B 0.029(2) 0.033(2) 0.030(2) -0.0019(19) 0.001(2) 0.013(2)
C20B 0.018(2) 0.033(2) 0.038(3) 0.002(2) 0.0037(19) -0.0033(18)
C21B 0.033(2) 0.029(2) 0.033(2) -0.009(2) -0.002(2) -0.0037(18)
C22B 0.074(4) 0.034(3) 0.026(3) 0.000(2) -0.019(3) -0.005(3)
C23B 0.058(3) 0.032(2) 0.038(2) 0.0062(19) -0.002(2) -0.019(2)
F1BB 0.146(14) 0.095(9) 0.031(4) -0.024(6) 0.025(7) -0.074(9)
F2BB 0.080(8) 0.029(5) 0.121(16) 0.041(6) -0.025(10) -0.021(6)
F3BB 0.056(4) 0.117(15) 0.072(12) 0.057(9) -0.041(6) -0.017(5)
O7BB 0.073(9) 0.033(5) 0.037(4) -0.002(4) -0.013(6) -0.002(5)
O8BB 0.034(4) 0.057(5) 0.068(6) 0.004(4) -0.003(4) -0.002(3)
F1AA 0.125(8) 0.121(11) 0.043(4) -0.036(5) 0.014(5) -0.046(7)
F1BA 0.128(11) 0.048(5) 0.034(4) 0.009(3) -0.026(5) -0.025(6)
F2AA 0.116(12) 0.027(3) 0.101(12) -0.016(4) -0.064(9) -0.014(4)
F2BA 0.099(11) 0.054(9) 0.071(9) 0.020(6) 0.004(8) -0.045(9)
F3AA 0.077(5) 0.045(4) 0.074(6) -0.004(4) -0.052(4) 0.004(3)
F3BA 0.048(4) 0.085(8) 0.073(10) 0.013(7) -0.021(5) 0.024(5)
O7AA 0.065(4) 0.067(4) 0.049(3) 0.015(3) -0.003(3) -0.032(3)
O7BA 0.066(5) 0.061(5) 0.061(4) -0.014(3) -0.025(4) -0.015(4)
O8AA 0.055(3) 0.032(3) 0.067(5) -0.004(3) -0.028(3) 0.004(3)
O8BA 0.030(4) 0.070(6) 0.071(9) 0.031(5) 0.025(5) 0.006(4)

loop_
_atom_type_symbol
_atom_type_description
_atom_type_scat_dispersion_real
_atom_type_scat_dispersion_imag
_atom_type_scat_source
C C 0.0181 0.0091 'International Tables Vol C Tables 4.2.6.8 and 6.1.1.4'
H H 0.0000 0.0000 'International Tables Vol C Tables 4.2.6.8 and 6.1.1.4'
F F 0.0727 0.0534 'International Tables Vol C Tables 4.2.6.8 and 6.1.1.4'
Mo Mo -0.0483 2.7339 'International Tables Vol C Tables 4.2.6.8 and 6.1.1.4'
O O 0.0492 0.0322 'International Tables Vol C Tables 4.2.6.8 and 6.1.1.4'
S S 0.3331 0.5567 'International Tables Vol C Tables 4.2.6.8 and 6.1.1.4'

loop_
_geom_angle_atom_site_label_1
_geom_angle_atom_site_label_2
_geom_angle_atom_site_label_3
_geom_angle
_geom_angle_site_symmetry_1
_geom_angle_site_symmetry_3
_geom_angle_publ_flag
O1A Mo1A O2A 98.18(16) . . ?
O1A Mo1A O3A 100.02(15) . . ?
O1A Mo1A O4A 98.95(15) . . ?
O1A Mo1A O5A 101.33(16) . . ?
O1A Mo1A O6A 176.03(16) . . ?
O2A Mo1A O6A 77.87(13) . . ?
O3A Mo1A O2A 86.20(12) . . ?
O3A Mo1A O4A 160.67(11) . . ?
O3A Mo1A O6A 80.32(12) . . ?
O4A Mo1A O2A 94.80(13) . . ?
O4A Mo1A O6A 81.02(12) . . ?
O5A Mo1A O2A 160.07(13) . . ?
O5A Mo1A O3A 86.44(12) . . ?
O5A Mo1A O4A 86.20(12) . . ?
O5A Mo1A O6A 82.64(13) . . ?
O6A S004 C23A 102.4(2) . . ?
O6A S004 O7AB 103.6(7) . . ?
O6A S004 O8AA 108.9(4) . . ?
O7AB S004 C23A 90.7(10) . . ?
O8AB S004 O6A 124.9(7) . . ?
O8AB S004 C23A 115.7(7) . . ?
O8AB S004 O7AB 113.7(11) . . ?
O7AA S004 O6A 117.0(5) . . ?
O7AA S004 C23A 109.5(5) . . ?
O7AA S004 O8AA 117.0(6) . . ?
O8AA S004 C23A 99.7(5) . . ?
C3A O2A Mo1A 129.0(3) . . ?
C5A O3A Mo1A 129.4(3) . . ?
C14A O4A Mo1A 129.6(3) . . ?
C16A O5A Mo1A 130.4(3) . . ?
S004 O6A Mo1A 151.6(2) . . ?
H1AA C1A H1AB 109.5 . . ?
H1AA C1A H1AC 109.5 . . ?
H1AB C1A H1AC 109.5 . . ?
C2A C1A H1AA 109.5 . . ?
C2A C1A H1AB 109.5 . . ?
C2A C1A H1AC 109.5 . . ?
C1A C2A C3A 112.6(4) . . ?
C1A C2A C8A 108.9(5) . . ?
C1A C2A C9A 111.0(6) . . ?
C3A C2A C8A 109.2(4) . . ?
C3A C2A C9A 105.9(5) . . ?
C8A C2A C9A 109.2(5) . . ?
O2A C3A C2A 114.0(4) . . ?
O2A C3A C4A 124.1(4) . . ?
C4A C3A C2A 121.8(4) . . ?
C3A C4A H4A 117.7 . . ?
C3A C4A C5A 124.6(4) . . ?
C5A C4A H4A 117.7 . . ?
O3A C5A C4A 124.3(4) . . ?
O3A C5A C6A 113.4(4) . . ?
C4A C5A C6A 122.2(4) . . ?
C5A C6A C10A 105.1(3) . . ?
C5A C6A C11A 109.2(4) . . ?
C7A C6A C5A 112.5(4) . . ?
C7A C6A C10A 110.8(4) . . ?
C7A C6A C11A 109.9(4) . . ?
C11A C6A C10A 109.3(4) . . ?
C6A C7A H7AA 109.5 . . ?
C6A C7A H7AB 109.5 . . ?
C6A C7A H7AC 109.5 . . ?
H7AA C7A H7AB 109.5 . . ?
H7AA C7A H7AC 109.5 . . ?
H7AB C7A H7AC 109.5 . . ?
C2A C8A H8AA 109.5 . . ?
C2A C8A H8AB 109.5 . . ?
C2A C8A H8AC 109.5 . . ?
H8AA C8A H8AB 109.5 . . ?
H8AA C8A H8AC 109.5 . . ?
H8AB C8A H8AC 109.5 . . ?
C2A C9A H9AA 109.5 . . ?
C2A C9A H9AB 109.5 . . ?
C2A C9A H9AC 109.5 . . ?
H9AA C9A H9AB 109.5 . . ?
H9AA C9A H9AC 109.5 . . ?
H9AB C9A H9AC 109.5 . . ?
C6A C10A H10A 109.5 . . ?
C6A C10A H10B 109.5 . . ?
C6A C10A H10C 109.5 . . ?
H10A C10A H10B 109.5 . . ?
H10A C10A H10C 109.5 . . ?
H10B C10A H10C 109.5 . . ?
C6A C11A H11A 109.5 . . ?
C6A C11A H11B 109.5 . . ?
C6A C11A H11C 109.5 . . ?
H11A C11A H11B 109.5 . . ?
H11A C11A H11C 109.5 . . ?
H11B C11A H11C 109.5 . . ?
H12A C12A H12B 109.5 . . ?
H12A C12A H12C 109.5 . . ?
H12B C12A H12C 109.5 . . ?
C13A C12A H12A 109.5 . . ?
C13A C12A H12B 109.5 . . ?
C13A C12A H12C 109.5 . . ?
C12A C13A C20A 108.7(4) . . ?
C14A C13A C12A 112.7(4) . . ?
C14A C13A C20A 108.2(4) . . ?
C19A C13A C12A 110.0(4) . . ?
C19A C13A C14A 106.5(4) . . ?
C19A C13A C20A 110.6(4) . . ?
O4A C14A C13A 113.3(4) . . ?
O4A C14A C15A 124.1(4) . . ?
C15A C14A C13A 122.6(4) . . ?
C14A C15A H15A 117.7 . . ?
C14A C15A C16A 124.6(4) . . ?
C16A C15A H15A 117.7 . . ?
O5A C16A C15A 123.5(4) . . ?
O5A C16A C17A 114.7(4) . . ?
C15A C16A C17A 121.7(4) . . ?
C16A C17A C21A 106.3(4) . . ?
C16A C17A C22A 108.7(4) . . ?
C18A C17A C16A 111.6(4) . . ?
C18A C17A C21A 110.0(5) . . ?
C18A C17A C22A 110.6(5) . . ?
C21A C17A C22A 109.5(5) . . ?
C17A C18A H18A 109.5 . . ?
C17A C18A H18B 109.5 . . ?
C17A C18A H18C 109.5 . . ?
H18A C18A H18B 109.5 . . ?
H18A C18A H18C 109.5 . . ?
H18B C18A H18C 109.5 . . ?
C13A C19A H19A 109.5 . . ?
C13A C19A H19B 109.5 . . ?
C13A C19A H19C 109.5 . . ?
H19A C19A H19B 109.5 . . ?
H19A C19A H19C 109.5 . . ?
H19B C19A H19C 109.5 . . ?
C13A C20A H20A 109.5 . . ?
C13A C20A H20B 109.5 . . ?
C13A C20A H20C 109.5 . . ?
H20A C20A H20B 109.5 . . ?
H20A C20A H20C 109.5 . . ?
H20B C20A H20C 109.5 . . ?
C17A C21A H21A 109.5 . . ?
C17A C21A H21B 109.5 . . ?
C17A C21A H21C 109.5 . . ?
H21A C21A H21B 109.5 . . ?
H21A C21A H21C 109.5 . . ?
H21B C21A H21C 109.5 . . ?
C17A C22A H22A 109.5 . . ?
C17A C22A H22B 109.5 . . ?
C17A C22A H22C 109.5 . . ?
H22A C22A H22B 109.5 . . ?
H22A C22A H22C 109.5 . . ?
H22B C22A H22C 109.5 . . ?
F1AB C23A S004 99.8(12) . . ?
F2AB C23A S004 108(2) . . ?
F2AB C23A F1AB 109.0(19) . . ?
F3AB C23A S004 122.3(11) . . ?
F3AB C23A F1AB 97.3(17) . . ?
F3AB C23A F2AB 117(2) . . ?
F1AA C23A S004 116.1(7) . . ?
F1AA C23A F2AA 104.9(12) . . ?
F1AA C23A F3AA 104.4(9) . . ?
F2AA C23A S004 115.6(12) . . ?
F2AA C23A F3AA 107.9(13) . . ?
F3AA C23A S004 107.0(6) . . ?
O1B Mo1B O2B 99.06(16) . . ?
O1B Mo1B O3B 97.93(16) . . ?
O1B Mo1B O4B 99.09(15) . . ?
O1B Mo1B O5B 100.08(16) . . ?
O1B Mo1B O6B 178.07(16) . . ?
O2B Mo1B O6B 79.22(14) . . ?
O3B Mo1B O2B 87.07(13) . . ?
O3B Mo1B O6B 82.90(14) . . ?
O4B Mo1B O2B 91.77(13) . . ?
O4B Mo1B O3B 162.91(13) . . ?
O4B Mo1B O6B 80.13(13) . . ?
O5B Mo1B O2B 160.80(14) . . ?
O5B Mo1B O3B 88.89(13) . . ?
O5B Mo1B O4B 86.63(12) . . ?
O5B Mo1B O6B 81.66(13) . . ?
O6B S003 C23B 101.4(2) . . ?
O6B S003 O7BB 104.0(7) . . ?
O6B S003 O8BA 110.5(5) . . ?
O7BB S003 C23B 98.3(6) . . ?
O8BB S003 O6B 115.2(6) . . ?
O8BB S003 C23B 119.5(9) . . ?
O8BB S003 O7BB 115.9(8) . . ?
O7BA S003 O6B 121.3(8) . . ?
O7BA S003 C23B 106.3(7) . . ?
O7BA S003 O8BA 117.0(8) . . ?
O8BA S003 C23B 95.3(6) . . ?
C3B O2B Mo1B 128.9(3) . . ?
C5B O3B Mo1B 129.8(3) . . ?
C14B O4B Mo1B 129.6(3) . . ?
C16B O5B Mo1B 130.2(3) . . ?
S003 O6B Mo1B 150.1(2) . . ?
H1BA C1B H1BB 109.5 . . ?
H1BA C1B H1BC 109.5 . . ?
H1BB C1B H1BC 109.5 . . ?
C2B C1B H1BA 109.5 . . ?
C2B C1B H1BB 109.5 . . ?
C2B C1B H1BC 109.5 . . ?
C1B C2B C3B 106.1(4) . . ?
C1B C2B C8B 109.4(6) . . ?
C1B C2B C9B 111.3(6) . . ?
C8B C2B C3B 108.4(4) . . ?
C9B C2B C3B 113.5(4) . . ?
C9B C2B C8B 108.1(4) . . ?
O2B C3B C2B 113.5(4) . . ?
O2B C3B C4B 124.6(4) . . ?
C4B C3B C2B 122.0(4) . . ?
C3B C4B H4B 117.4 . . ?
C3B C4B C5B 125.2(4) . . ?
C5B C4B H4B 117.4 . . ?
O3B C5B C4B 124.2(4) . . ?
O3B C5B C6B 112.8(4) . . ?
C4B C5B C6B 122.9(4) . . ?
C5B C6B C10B 107.8(3) . . ?
C5B C6B C11B 106.7(3) . . ?
C7B C6B C5B 112.6(4) . . ?
C7B C6B C10B 110.9(4) . . ?
C7B C6B C11B 109.4(4) . . ?
C10B C6B C11B 109.3(4) . . ?
C6B C7B H7BA 109.5 . . ?
C6B C7B H7BB 109.5 . . ?
C6B C7B H7BC 109.5 . . ?
H7BA C7B H7BB 109.5 . . ?
H7BA C7B H7BC 109.5 . . ?
H7BB C7B H7BC 109.5 . . ?
C2B C8B H8BA 109.5 . . ?
C2B C8B H8BB 109.5 . . ?
C2B C8B H8BC 109.5 . . ?
H8BA C8B H8BB 109.5 . . ?
H8BA C8B H8BC 109.5 . . ?
H8BB C8B H8BC 109.5 . . ?
C2B C9B H9BA 109.5 . . ?
C2B C9B H9BB 109.5 . . ?
C2B C9B H9BC 109.5 . . ?
H9BA C9B H9BB 109.5 . . ?
H9BA C9B H9BC 109.5 . . ?
H9BB C9B H9BC 109.5 . . ?
C6B C10B H10D 109.5 . . ?
C6B C10B H10E 109.5 . . ?
C6B C10B H10F 109.5 . . ?
H10D C10B H10E 109.5 . . ?
H10D C10B H10F 109.5 . . ?
H10E C10B H10F 109.5 . . ?
C6B C11B H11D 109.5 . . ?
C6B C11B H11E 109.5 . . ?
C6B C11B H11F 109.5 . . ?
H11D C11B H11E 109.5 . . ?
H11D C11B H11F 109.5 . . ?
H11E C11B H11F 109.5 . . ?
H12D C12B H12E 109.5 . . ?
H12D C12B H12F 109.5 . . ?
H12E C12B H12F 109.5 . . ?
C13B C12B H12D 109.5 . . ?
C13B C12B H12E 109.5 . . ?
C13B C12B H12F 109.5 . . ?
C12B C13B C20B 109.6(4) . . ?
C14B C13B C12B 107.6(4) . . ?
C14B C13B C19B 114.3(4) . . ?
C14B C13B C20B 107.0(4) . . ?
C19B C13B C12B 108.6(4) . . ?
C19B C13B C20B 109.6(4) . . ?
O4B C14B C13B 113.5(4) . . ?
O4B C14B C15B 124.1(4) . . ?
C15B C14B C13B 122.4(4) . . ?
C14B C15B H15B 117.7 . . ?
C16B C15B C14B 124.6(4) . . ?
C16B C15B H15B 117.7 . . ?
O5B C16B C15B 123.8(4) . . ?
O5B C16B C17B 113.7(4) . . ?
C15B C16B C17B 122.5(4) . . ?
C16B C17B C18B 108.3(4) . . ?
C21B C17B C16B 112.7(4) . . ?
C21B C17B C18B 108.9(4) . . ?
C22B C17B C16B 106.8(4) . . ?
C22B C17B C18B 110.4(5) . . ?
C22B C17B C21B 109.7(4) . . ?
C17B C18B H18D 109.5 . . ?
C17B C18B H18E 109.5 . . ?
C17B C18B H18F 109.5 . . ?
H18D C18B H18E 109.5 . . ?
H18D C18B H18F 109.5 . . ?
H18E C18B H18F 109.5 . . ?
C13B C19B H19D 109.5 . . ?
C13B C19B H19E 109.5 . . ?
C13B C19B H19F 109.5 . . ?
H19D C19B H19E 109.5 . . ?
H19D C19B H19F 109.5 . . ?
H19E C19B H19F 109.5 . . ?
C13B C20B H20D 109.5 . . ?
C13B C20B H20E 109.5 . . ?
C13B C20B H20F 109.5 . . ?
H20D C20B H20E 109.5 . . ?
H20D C20B H20F 109.5 . . ?
H20E C20B H20F 109.5 . . ?
C17B C21B H21D 109.5 . . ?
C17B C21B H21E 109.5 . . ?
C17B C21B H21F 109.5 . . ?
H21D C21B H21E 109.5 . . ?
H21D C21B H21F 109.5 . . ?
H21E C21B H21F 109.5 . . ?
C17B C22B H22D 109.5 . . ?
C17B C22B H22E 109.5 . . ?
C17B C22B H22F 109.5 . . ?
H22D C22B H22E 109.5 . . ?
H22D C22B H22F 109.5 . . ?
H22E C22B H22F 109.5 . . ?
F1BB C23B S003 98.4(11) . . ?
F2BB C23B S003 113.7(16) . . ?
F2BB C23B F1BB 105(2) . . ?
F3BB C23B S003 119.3(11) . . ?
F3BB C23B F1BB 113.6(13) . . ?
F3BB C23B F2BB 106(2) . . ?
F1BA C23B S003 119.0(6) . . ?
F1BA C23B F2BA 112.0(15) . . ?
F1BA C23B F3BA 103.3(10) . . ?
F2BA C23B S003 107.1(12) . . ?
F2BA C23B F3BA 110.1(17) . . ?
F3BA C23B S003 105.0(8) . . ?

loop_
_geom_bond_atom_site_label_1
_geom_bond_atom_site_label_2
_geom_bond_distance
_geom_bond_site_symmetry_2
_geom_bond_publ_flag
Mo1A O1A 1.658(3) . ?
Mo1A O2A 2.028(3) . ?
Mo1A O3A 2.014(3) . ?
Mo1A O4A 2.015(3) . ?
Mo1A O5A 2.001(3) . ?
Mo1A O6A 2.264(3) . ?
S004 O6A 1.447(3) . ?
S004 C23A 1.787(6) . ?
S004 O7AB 1.537(14) . ?
S004 O8AB 1.361(11) . ?
S004 O7AA 1.394(8) . ?
S004 O8AA 1.481(8) . ?
O2A C3A 1.295(5) . ?
O3A C5A 1.283(5) . ?
O4A C14A 1.294(5) . ?
O5A C16A 1.284(5) . ?
C1A H1AA 0.9800 . ?
C1A H1AB 0.9800 . ?
C1A H1AC 0.9800 . ?
C1A C2A 1.522(9) . ?
C2A C3A 1.529(6) . ?
C2A C8A 1.530(7) . ?
C2A C9A 1.547(9) . ?
C3A C4A 1.392(6) . ?
C4A H4A 0.9500 . ?
C4A C5A 1.394(6) . ?
C5A C6A 1.534(6) . ?
C6A C7A 1.526(6) . ?
C6A C10A 1.541(6) . ?
C6A C11A 1.534(7) . ?
C7A H7AA 0.9800 . ?
C7A H7AB 0.9800 . ?
C7A H7AC 0.9800 . ?
C8A H8AA 0.9800 . ?
C8A H8AB 0.9800 . ?
C8A H8AC 0.9800 . ?
C9A H9AA 0.9800 . ?
C9A H9AB 0.9800 . ?
C9A H9AC 0.9800 . ?
C10A H10A 0.9800 . ?
C10A H10B 0.9800 . ?
C10A H10C 0.9800 . ?
C11A H11A 0.9800 . ?
C11A H11B 0.9800 . ?
C11A H11C 0.9800 . ?
C12A H12A 0.9800 . ?
C12A H12B 0.9800 . ?
C12A H12C 0.9800 . ?
C12A C13A 1.534(6) . ?
C13A C14A 1.527(6) . ?
C13A C19A 1.524(7) . ?
C13A C20A 1.547(6) . ?
C14A C15A 1.389(6) . ?
C15A H15A 0.9500 . ?
C15A C16A 1.398(6) . ?
C16A C17A 1.528(6) . ?
C17A C18A 1.517(7) . ?
C17A C21A 1.529(8) . ?
C17A C22A 1.540(7) . ?
C18A H18A 0.9800 . ?
C18A H18B 0.9800 . ?
C18A H18C 0.9800 . ?
C19A H19A 0.9800 . ?
C19A H19B 0.9800 . ?
C19A H19C 0.9800 . ?
C20A H20A 0.9800 . ?
C20A H20B 0.9800 . ?
C20A H20C 0.9800 . ?
C21A H21A 0.9800 . ?
C21A H21B 0.9800 . ?
C21A H21C 0.9800 . ?
C22A H22A 0.9800 . ?
C22A H22B 0.9800 . ?
C22A H22C 0.9800 . ?
C23A F1AB 1.402(15) . ?
C23A F2AB 1.320(16) . ?
C23A F3AB 1.276(13) . ?
C23A F1AA 1.295(11) . ?
C23A F2AA 1.326(12) . ?
C23A F3AA 1.353(9) . ?
Mo1B O1B 1.662(4) . ?
Mo1B O2B 2.026(3) . ?
Mo1B O3B 2.015(3) . ?
Mo1B O4B 2.011(3) . ?
Mo1B O5B 2.006(3) . ?
Mo1B O6B 2.253(3) . ?
S003 O6B 1.463(3) . ?
S003 C23B 1.816(6) . ?
S003 O7BB 1.503(11) . ?
S003 O8BB 1.350(11) . ?
S003 O7BA 1.378(12) . ?
S003 O8BA 1.487(9) . ?
O2B C3B 1.290(6) . ?
O3B C5B 1.283(5) . ?
O4B C14B 1.287(5) . ?
O5B C16B 1.286(5) . ?
C1B H1BA 0.9800 . ?
C1B H1BB 0.9800 . ?
C1B H1BC 0.9800 . ?
C1B C2B 1.519(8) . ?
C2B C3B 1.532(6) . ?
C2B C8B 1.531(7) . ?
C2B C9B 1.520(8) . ?
C3B C4B 1.387(7) . ?
C4B H4B 0.9500 . ?
C4B C5B 1.392(6) . ?
C5B C6B 1.531(6) . ?
C6B C7B 1.521(7) . ?
C6B C10B 1.536(6) . ?
C6B C11B 1.541(6) . ?
C7B H7BA 0.9800 . ?
C7B H7BB 0.9800 . ?
C7B H7BC 0.9800 . ?
C8B H8BA 0.9800 . ?
C8B H8BB 0.9800 . ?
C8B H8BC 0.9800 . ?
C9B H9BA 0.9800 . ?
C9B H9BB 0.9800 . ?
C9B H9BC 0.9800 . ?
C10B H10D 0.9800 . ?
C10B H10E 0.9800 . ?
C10B H10F 0.9800 . ?
C11B H11D 0.9800 . ?
C11B H11E 0.9800 . ?
C11B H11F 0.9800 . ?
C12B H12D 0.9800 . ?
C12B H12E 0.9800 . ?
C12B H12F 0.9800 . ?
C12B C13B 1.533(7) . ?
C13B C14B 1.518(6) . ?
C13B C19B 1.530(6) . ?
C13B C20B 1.538(6) . ?
C14B C15B 1.401(6) . ?
C15B H15B 0.9500 . ?
C15B C16B 1.394(6) . ?
C16B C17B 1.529(6) . ?
C17B C18B 1.548(7) . ?
C17B C21B 1.527(6) . ?
C17B C22B 1.509(7) . ?
C18B H18D 0.9800 . ?
C18B H18E 0.9800 . ?
C18B H18F 0.9800 . ?
C19B H19D 0.9800 . ?
C19B H19E 0.9800 . ?
C19B H19F 0.9800 . ?
C20B H20D 0.9800 . ?
C20B H20E 0.9800 . ?
C20B H20F 0.9800 . ?
C21B H21D 0.9800 . ?
C21B H21E 0.9800 . ?
C21B H21F 0.9800 . ?
C22B H22D 0.9800 . ?
C22B H22E 0.9800 . ?
C22B H22F 0.9800 . ?
C23B F1BB 1.397(13) . ?
C23B F2BB 1.326(15) . ?
C23B F3BB 1.253(15) . ?
C23B F1BA 1.293(10) . ?
C23B F2BA 1.331(13) . ?
C23B F3BA 1.373(12) . ?

loop_
_geom_torsion_atom_site_label_1
_geom_torsion_atom_site_label_2
_geom_torsion_atom_site_label_3
_geom_torsion_atom_site_label_4
_geom_torsion
_geom_torsion_site_symmetry_1
_geom_torsion_site_symmetry_2
_geom_torsion_site_symmetry_3
_geom_torsion_site_symmetry_4
_geom_torsion_publ_flag
Mo1A O2A C3A C2A 174.7(3) . . . . ?
Mo1A O2A C3A C4A -7.1(7) . . . . ?
Mo1A O3A C5A C4A 11.7(6) . . . . ?
Mo1A O3A C5A C6A -166.5(3) . . . . ?
Mo1A O4A C14A C13A -179.6(3) . . . . ?
Mo1A O4A C14A C15A 2.8(6) . . . . ?
Mo1A O5A C16A C15A -11.0(7) . . . . ?
Mo1A O5A C16A C17A 172.4(3) . . . . ?
O2A C3A C4A C5A -4.6(8) . . . . ?
O3A C5A C6A C7A -160.5(4) . . . . ?
O3A C5A C6A C10A 78.9(5) . . . . ?
O3A C5A C6A C11A -38.3(5) . . . . ?
O4A C14A C15A C16A 5.6(7) . . . . ?
O5A C16A C17A C18A -149.9(5) . . . . ?
O5A C16A C17A C21A 90.2(5) . . . . ?
O5A C16A C17A C22A -27.6(6) . . . . ?
O6A S004 C23A F1AB -76.3(10) . . . . ?
O6A S004 C23A F2AB 170(2) . . . . ?
O6A S004 C23A F3AB 29(2) . . . . ?
O6A S004 C23A F1AA -49.1(11) . . . . ?
O6A S004 C23A F2AA -172.7(13) . . . . ?
O6A S004 C23A F3AA 67.0(7) . . . . ?
C1A C2A C3A O2A -166.2(6) . . . . ?
C1A C2A C3A C4A 15.5(8) . . . . ?
C2A C3A C4A C5A 173.5(5) . . . . ?
C3A C4A C5A O3A 2.3(7) . . . . ?
C3A C4A C5A C6A -179.6(4) . . . . ?
C4A C5A C6A C7A 21.2(6) . . . . ?
C4A C5A C6A C10A -99.4(5) . . . . ?
C4A C5A C6A C11A 143.4(4) . . . . ?
C8A C2A C3A O2A -45.1(6) . . . . ?
C8A C2A C3A C4A 136.6(5) . . . . ?
C9A C2A C3A O2A 72.4(5) . . . . ?
C9A C2A C3A C4A -105.9(6) . . . . ?
C12A C13A C14A O4A 172.7(4) . . . . ?
C12A C13A C14A C15A -9.7(6) . . . . ?
C13A C14A C15A C16A -171.7(4) . . . . ?
C14A C15A C16A O5A -1.5(7) . . . . ?
C14A C15A C16A C17A 174.8(4) . . . . ?
C15A C16A C17A C18A 33.5(7) . . . . ?
C15A C16A C17A C21A -86.5(6) . . . . ?
C15A C16A C17A C22A 155.7(5) . . . . ?
C19A C13A C14A O4A -66.5(5) . . . . ?
C19A C13A C14A C15A 111.1(5) . . . . ?
C20A C13A C14A O4A 52.4(5) . . . . ?
C20A C13A C14A C15A -129.9(4) . . . . ?
C23A S004 O6A Mo1A 173.5(5) . . . . ?
O7AB S004 O6A Mo1A -92.7(11) . . . . ?
O7AB S004 C23A F1AB 179.6(11) . . . . ?
O7AB S004 C23A F2AB 66(2) . . . . ?
O7AB S004 C23A F3AB -75.3(19) . . . . ?
O8AB S004 O6A Mo1A 39.5(12) . . . . ?
O8AB S004 C23A F1AB 62.7(12) . . . . ?
O8AB S004 C23A F2AB -51(2) . . . . ?
O8AB S004 C23A F3AB 167.9(19) . . . . ?
Mo1B O2B C3B C2B -173.8(3) . . . . ?
Mo1B O2B C3B C4B 5.2(7) . . . . ?
Mo1B O3B C5B C4B 2.1(7) . . . . ?
Mo1B O3B C5B C6B -175.8(3) . . . . ?
Mo1B O4B C14B C13B 176.2(3) . . . . ?
Mo1B O4B C14B C15B -4.8(6) . . . . ?
Mo1B O5B C16B C15B 6.2(7) . . . . ?
Mo1B O5B C16B C17B -176.3(3) . . . . ?
O2B C3B C4B C5B -0.9(7) . . . . ?
O3B C5B C6B C7B -177.4(4) . . . . ?
O3B C5B C6B C10B -54.8(5) . . . . ?
O3B C5B C6B C11B 62.5(5) . . . . ?
O4B C14B C15B C16B -4.4(7) . . . . ?
O5B C16B C17B C18B 49.9(6) . . . . ?
O5B C16B C17B C21B 170.4(4) . . . . ?
O5B C16B C17B C22B -69.1(5) . . . . ?
O6B S003 C23B F1BB -75.8(8) . . . . ?
O6B S003 C23B F2BB 174(2) . . . . ?
O6B S003 C23B F3BB 47.4(16) . . . . ?
O6B S003 C23B F1BA -47.7(11) . . . . ?
O6B S003 C23B F2BA -175.9(15) . . . . ?
O6B S003 C23B F3BA 67.1(10) . . . . ?
C1B C2B C3B O2B 66.5(7) . . . . ?
C1B C2B C3B C4B -112.5(7) . . . . ?
C2B C3B C4B C5B 178.0(4) . . . . ?
C3B C4B C5B O3B -2.9(7) . . . . ?
C3B C4B C5B C6B 174.8(4) . . . . ?
C4B C5B C6B C7B 4.7(6) . . . . ?
C4B C5B C6B C10B 127.3(5) . . . . ?
C4B C5B C6B C11B -115.4(5) . . . . ?
C8B C2B C3B O2B -50.9(5) . . . . ?
C8B C2B C3B C4B 130.0(5) . . . . ?
C9B C2B C3B O2B -171.0(4) . . . . ?
C9B C2B C3B C4B 10.0(7) . . . . ?
C12B C13B C14B O4B -56.0(5) . . . . ?
C12B C13B C14B C15B 125.1(4) . . . . ?
C13B C14B C15B C16B 174.4(4) . . . . ?
C14B C15B C16B O5B 3.8(7) . . . . ?
C14B C15B C16B C17B -173.5(4) . . . . ?
C15B C16B C17B C18B -132.6(5) . . . . ?
C15B C16B C17B C21B -12.0(6) . . . . ?
C15B C16B C17B C22B 108.4(5) . . . . ?
C19B C13B C14B O4B -176.7(4) . . . . ?
C19B C13B C14B C15B 4.4(6) . . . . ?
C20B C13B C14B O4B 61.8(5) . . . . ?
C20B C13B C14B C15B -117.1(5) . . . . ?
C23B S003 O6B Mo1B 173.1(5) . . . . ?
O7BB S003 O6B Mo1B -85.4(8) . . . . ?
O7BB S003 C23B F1BB 178.1(9) . . . . ?
O7BB S003 C23B F2BB 68(2) . . . . ?
O7BB S003 C23B F3BB -58.7(15) . . . . ?
O8BB S003 O6B Mo1B 42.5(11) . . . . ?
O8BB S003 C23B F1BB 52.0(10) . . . . ?
O8BB S003 C23B F2BB -58(2) . . . . ?
O8BB S003 C23B F3BB 175.2(16) . . . . ?
O7AA S004 O6A Mo1A -66.8(7) . . . . ?
O7AA S004 C23A F1AA -173.9(10) . . . . ?
O7AA S004 C23A F2AA 62.4(14) . . . . ?
O7AA S004 C23A F3AA -57.8(7) . . . . ?
O7BA S003 O6B Mo1B -69.7(10) . . . . ?
O7BA S003 C23B F1BA -175.4(10) . . . . ?
O7BA S003 C23B F2BA 56.4(16) . . . . ?
O7BA S003 C23B F3BA -60.6(11) . . . . ?
O8AA S004 O6A Mo1A 68.6(7) . . . . ?
O8AA S004 C23A F1AA 62.8(10) . . . . ?
O8AA S004 C23A F2AA -60.8(14) . . . . ?
O8AA S004 C23A F3AA 179.0(7) . . . . ?
O8BA S003 O6B Mo1B 72.9(9) . . . . ?
O8BA S003 C23B F1BA 64.5(10) . . . . ?
O8BA S003 C23B F2BA -63.7(15) . . . . ?
O8BA S003 C23B F3BA 179.3(11) . . . . ?

loop_
_twin_individual_id
_twin_individual_mass_fraction_refined
1 0.536(9)
2 0.464(9)
